data_4514673
loop_
_publ_author_name
'Giri, Sovan Sundar'
'Liu, Rai-Shung'

_publ_section_title
;
 Copper-Catalyzed [4+2]-Cycloadditions of Isoxazoles with
 2-Alkynylbenzaldehydes To Access Distinct \a-Carbonylnaphthalene
 Derivatives: C(3,4)- versus C(4,5)-Regioselectivity at Isoxazoles
;
_journal_issue 8
_journal_name_full 'ACS Catalysis'
_journal_page_first 7328
_journal_paper_doi 10.1021/acscatal.9b02323
_journal_volume 9
_journal_year 2019
_chemical_formula_sum 'C22 H14 N4'
_chemical_formula_weight 334.37
_space_group_crystal_system monoclinic
_space_group_IT_number 14
_space_group_name_Hall '-P 2ybc'
_space_group_name_H-M_alt 'P 1 21/c 1'
_symmetry_space_group_name_Hall '-P 2ybc'
_symmetry_space_group_name_H-M 'P 1 21/c 1'
_atom_sites_solution_hydrogens geom
_audit_creation_method SHELXL-2014/6
_cell_angle_alpha 90
_cell_angle_beta 100.253(3)
_cell_angle_gamma 90
_cell_formula_units_Z 4
_cell_length_a 9.9466(6)
_cell_length_b 17.8664(10)
_cell_length_c 9.4521(5)
_cell_measurement_reflns_used 5683
_cell_measurement_temperature 296(2)
_cell_measurement_theta_max 23.6012
_cell_measurement_theta_min 2.2798
_cell_volume 1652.91(16)
_computing_cell_refinement 'SAINT V8.34A (Bruker AXS Inc., 2013)'
_computing_data_collection 'APEX2 (Bruker AXS, 2010)'
_computing_data_reduction 'SAINT V8.34A (Bruker AXS Inc., 2013)'
_computing_molecular_graphics 'SHELXTL (Sheldrick, 2008)'
_computing_publication_material SHELXTL
_computing_structure_refinement 'SHELXL-2014/6 (Sheldrick, 2014)'
_diffrn_ambient_temperature 296(2)
_diffrn_detector_area_resol_mean 8.3333
_diffrn_measured_fraction_theta_full 1.000
_diffrn_measured_fraction_theta_max 0.998
_diffrn_measurement_device_type 'Bruker APEX-II CCD'
_diffrn_measurement_method '\f and \w scans'
_diffrn_radiation_type MoK\a
_diffrn_radiation_wavelength 0.71073
_diffrn_reflns_av_R_equivalents 0.0418
_diffrn_reflns_av_unetI/netI 0.0270
_diffrn_reflns_Laue_measured_fraction_full 1.000
_diffrn_reflns_Laue_measured_fraction_max 0.998
_diffrn_reflns_limit_h_max 12
_diffrn_reflns_limit_h_min -11
_diffrn_reflns_limit_k_max 22
_diffrn_reflns_limit_k_min -22
_diffrn_reflns_limit_l_max 10
_diffrn_reflns_limit_l_min -11
_diffrn_reflns_number 25979
_diffrn_reflns_point_group_measured_fraction_full 1.000
_diffrn_reflns_point_group_measured_fraction_max 0.998
_diffrn_reflns_theta_full 25.242
_diffrn_reflns_theta_max 26.450
_diffrn_reflns_theta_min 2.081
_exptl_absorpt_coefficient_mu 0.082
_exptl_absorpt_correction_T_max 0.7454
_exptl_absorpt_correction_T_min 0.6663
_exptl_absorpt_correction_type multi-scan
_exptl_absorpt_process_details 'SADABS V2014/4 (Bruker AXS Inc.)'
_exptl_crystal_colour colorless
_exptl_crystal_density_diffrn 1.344
_exptl_crystal_density_meas ?
_exptl_crystal_density_method 'not measured'
_exptl_crystal_description lump
_exptl_crystal_F_000 696
_exptl_crystal_size_max 0.20
_exptl_crystal_size_mid 0.16
_exptl_crystal_size_min 0.12
_refine_diff_density_max 0.191
_refine_diff_density_min -0.170
_refine_diff_density_rms 0.037
_refine_ls_extinction_method none
_refine_ls_goodness_of_fit_ref 1.030
_refine_ls_hydrogen_treatment constr
_refine_ls_matrix_type full
_refine_ls_number_parameters 235
_refine_ls_number_reflns 3406
_refine_ls_number_restraints 0
_refine_ls_restrained_S_all 1.030
_refine_ls_R_factor_all 0.0644
_refine_ls_R_factor_gt 0.0424
_refine_ls_shift/su_max 0.000
_refine_ls_shift/su_mean 0.000
_refine_ls_structure_factor_coef Fsqd
_refine_ls_weighting_details 'w=1/[\s^2^(Fo^2^)+(0.0531P)^2^+0.3939P] where P=(Fo^2^+2Fc^2^)/3'
_refine_ls_weighting_scheme calc
_refine_ls_wR_factor_gt 0.1033
_refine_ls_wR_factor_ref 0.1177
_reflns_Friedel_coverage 0.000
_reflns_number_gt 2462
_reflns_number_total 3406
_reflns_threshold_expression 'I > 2\s(I)'
_cod_data_source_file cs9b02323_si_007.cif
_cod_data_source_block 190322
_cod_depositor_comments
;
The following automatic conversions were performed:

'_exptl_crystal_density_meas' value 'not measured' was changed to '?'
- the value is perceived as not measured.

Automatic conversion script
Id: cif_fix_values 4973 2017-02-22 13:04:09Z antanas 
;
_cod_database_code 4514673
_shelx_space_group_comment
;
The symmetry employed for this shelxl refinement is uniquely defined
by the following loop, which should always be used as a source of
symmetry information in preference to the above space-group names.
They are only intended as comments.
;
_shelxl_version_number 2014/6

loop_
_space_group_symop_operation_xyz
'x, y, z'
'-x, y+1/2, -z+1/2'
'-x, -y, -z'
'x, -y-1/2, z-1/2'

loop_
_atom_site_label
_atom_site_type_symbol
_atom_site_fract_x
_atom_site_fract_y
_atom_site_fract_z
_atom_site_U_iso_or_equiv
_atom_site_adp_type
_atom_site_occupancy
_atom_site_site_symmetry_order
_atom_site_calc_flag
_atom_site_refinement_flags_posn
_atom_site_refinement_flags_adp
N1 N -0.02768(15) 0.19617(9) 0.91017(19) 0.0581(4) Uani 1 1 d . .
N2 N 0.11093(13) 0.19950(8) 0.72869(15) 0.0476(4) Uani 1 1 d . .
N3 N 0.33667(13) 0.02071(7) 0.82505(16) 0.0468(4) Uani 1 1 d . .
N4 N 0.52062(13) -0.06087(7) 0.80210(16) 0.0486(4) Uani 1 1 d . .
C1 C 0.07438(19) 0.16219(10) 0.9962(2) 0.0539(5) Uani 1 1 d . .
H1 H 0.0631 0.1502 1.0891 0.065 Uiso 1 1 calc R U
C2 C 0.19580(17) 0.14397(9) 0.95450(18) 0.0451(4) Uani 1 1 d . .
H14 H 0.2652 0.1196 1.0164 0.054 Uiso 1 1 calc R U
C3 C 0.21027(15) 0.16337(8) 0.81705(17) 0.0368(3) Uani 1 1 d . .
C4 C 0.33679(14) 0.14950(8) 0.75821(16) 0.0355(3) Uani 1 1 d . .
C5 C 0.40063(14) 0.07681(8) 0.76690(16) 0.0356(3) Uani 1 1 d . .
C6 C 0.52291(14) 0.06526(8) 0.71250(16) 0.0342(3) Uani 1 1 d . .
C7 C 0.58405(15) -0.00627(8) 0.74464(17) 0.0377(4) Uani 1 1 d . .
C8 C 0.72416(15) -0.02578(8) 0.72188(17) 0.0383(4) Uani 1 1 d . .
C9 C 0.74303(18) -0.08415(10) 0.63090(18) 0.0496(4) Uani 1 1 d . .
H4 H 0.6687 -0.1129 0.5887 0.060 Uiso 1 1 calc R U
C10 C 0.8718(2) -0.09980(12) 0.6025(2) 0.0612(5) Uani 1 1 d . .
H5 H 0.8838 -0.1381 0.5392 0.073 Uiso 1 1 calc R U
C11 C 0.98213(19) -0.05849(12) 0.6684(2) 0.0637(5) Uani 1 1 d . .
H2 H 1.0685 -0.0681 0.6479 0.076 Uiso 1 1 calc R U
C12 C -0.00187(18) 0.21307(11) 0.7809(2) 0.0555(5) Uani 1 1 d . .
H3 H -0.0715 0.2374 0.7193 0.067 Uiso 1 1 calc R U
C13 C 0.39409(15) 0.20594(8) 0.69475(17) 0.0394(4) Uani 1 1 d . .
H13 H 0.3552 0.2533 0.6935 0.047 Uiso 1 1 calc R U
C14 C 0.51118(14) 0.19608(8) 0.62983(16) 0.0364(3) Uani 1 1 d . .
C15 C 0.57445(14) 0.12507(8) 0.63191(16) 0.0354(3) Uani 1 1 d . .
C16 C 0.39754(17) -0.04452(10) 0.8338(2) 0.0536(5) Uani 1 1 d . .
H8 H 0.3501 -0.0841 0.8656 0.064 Uiso 1 1 calc R U
C17 C 0.83692(16) 0.01364(9) 0.7901(2) 0.0495(4) Uani 1 1 d . .
H7 H 0.8259 0.0518 0.8540 0.059 Uiso 1 1 calc R U
C18 C 0.96533(18) -0.00327(11) 0.7640(2) 0.0613(5) Uani 1 1 d . .
H6 H 1.0409 0.0229 0.8115 0.074 Uiso 1 1 calc R U
C19 C 0.67820(16) 0.11720(10) 0.54894(18) 0.0466(4) Uani 1 1 d . .
H12 H 0.7181 0.0706 0.5421 0.056 Uiso 1 1 calc R U
C20 C 0.72121(18) 0.17714(11) 0.4783(2) 0.0546(5) Uani 1 1 d . .
H11 H 0.7902 0.1703 0.4248 0.065 Uiso 1 1 calc R U
C21 C 0.66453(17) 0.24759(10) 0.48447(19) 0.0514(5) Uani 1 1 d . .
H10 H 0.6975 0.2881 0.4392 0.062 Uiso 1 1 calc R U
C22 C 0.55951(17) 0.25655(9) 0.55801(19) 0.0462(4) Uani 1 1 d . .
H9 H 0.5192 0.3034 0.5607 0.055 Uiso 1 1 calc R U

loop_
_atom_site_aniso_label
_atom_site_aniso_U_11
_atom_site_aniso_U_22
_atom_site_aniso_U_33
_atom_site_aniso_U_23
_atom_site_aniso_U_13
_atom_site_aniso_U_12
N1 0.0438(8) 0.0610(10) 0.0749(11) -0.0137(8) 0.0254(8) 0.0037(7)
N2 0.0365(7) 0.0531(8) 0.0539(9) 0.0021(7) 0.0101(6) 0.0113(6)
N3 0.0368(7) 0.0408(8) 0.0653(9) 0.0087(7) 0.0164(7) 0.0015(6)
N4 0.0390(7) 0.0360(7) 0.0720(10) 0.0062(7) 0.0135(7) 0.0021(6)
C1 0.0573(11) 0.0546(11) 0.0552(11) -0.0059(9) 0.0247(9) -0.0004(9)
C2 0.0440(9) 0.0464(9) 0.0466(10) -0.0015(8) 0.0129(7) 0.0020(7)
C3 0.0335(8) 0.0332(8) 0.0446(9) -0.0027(7) 0.0094(7) 0.0011(6)
C4 0.0296(7) 0.0380(8) 0.0392(8) -0.0013(7) 0.0066(6) 0.0023(6)
C5 0.0307(7) 0.0354(8) 0.0407(8) 0.0019(7) 0.0065(6) 0.0001(6)
C6 0.0298(7) 0.0347(8) 0.0378(8) -0.0002(6) 0.0049(6) 0.0012(6)
C7 0.0328(8) 0.0348(8) 0.0449(9) -0.0022(7) 0.0052(6) 0.0005(6)
C8 0.0357(8) 0.0338(8) 0.0453(9) 0.0019(7) 0.0075(7) 0.0056(6)
C9 0.0470(10) 0.0498(10) 0.0489(10) -0.0077(8) 0.0001(8) 0.0083(8)
C10 0.0662(13) 0.0669(12) 0.0525(11) -0.0065(10) 0.0163(10) 0.0248(10)
C11 0.0448(11) 0.0737(13) 0.0784(14) 0.0077(11) 0.0264(10) 0.0166(10)
C12 0.0382(9) 0.0606(12) 0.0677(13) -0.0054(10) 0.0096(9) 0.0106(8)
C13 0.0371(8) 0.0337(8) 0.0479(9) 0.0001(7) 0.0093(7) 0.0036(6)
C14 0.0312(7) 0.0377(8) 0.0399(8) 0.0009(7) 0.0051(6) -0.0014(6)
C15 0.0298(7) 0.0388(8) 0.0371(8) 0.0017(7) 0.0049(6) -0.0003(6)
C16 0.0422(9) 0.0398(9) 0.0816(13) 0.0126(9) 0.0190(9) -0.0016(7)
C17 0.0397(9) 0.0413(9) 0.0678(12) -0.0082(8) 0.0106(8) -0.0005(7)
C18 0.0365(9) 0.0576(11) 0.0904(15) -0.0020(11) 0.0134(9) -0.0008(8)
C19 0.0431(9) 0.0490(10) 0.0514(10) 0.0060(8) 0.0182(8) 0.0086(8)
C20 0.0455(9) 0.0658(12) 0.0581(11) 0.0125(9) 0.0247(8) 0.0048(9)
C21 0.0422(9) 0.0544(11) 0.0600(11) 0.0181(9) 0.0154(8) -0.0039(8)
C22 0.0421(9) 0.0394(9) 0.0571(10) 0.0086(8) 0.0085(8) -0.0008(7)

loop_
_atom_type_symbol
_atom_type_description
_atom_type_scat_dispersion_real
_atom_type_scat_dispersion_imag
_atom_type_scat_source
C C 0.0033 0.0016 'International Tables Vol C Tables 4.2.6.8 and 6.1.1.4'
H H 0.0000 0.0000 'International Tables Vol C Tables 4.2.6.8 and 6.1.1.4'
N N 0.0061 0.0033 'International Tables Vol C Tables 4.2.6.8 and 6.1.1.4'

loop_
_geom_angle_atom_site_label_1
_geom_angle_atom_site_label_2
_geom_angle_atom_site_label_3
_geom_angle
C12 N1 C1 114.55(15)
C12 N2 C3 115.79(15)
C16 N3 C5 116.02(13)
C7 N4 C16 116.70(14)
N1 C1 C2 123.15(17)
N1 C1 H1 118.4
C2 C1 H1 118.4
C1 C2 C3 117.12(16)
C1 C2 H14 121.4
C3 C2 H14 121.4
N2 C3 C2 121.33(14)
N2 C3 C4 115.28(13)
C2 C3 C4 123.33(14)
C13 C4 C5 118.79(13)
C13 C4 C3 119.65(13)
C5 C4 C3 121.56(13)
N3 C5 C6 122.32(13)
N3 C5 C4 117.11(13)
C6 C5 C4 120.55(13)
C5 C6 C7 114.49(13)
C5 C6 C15 119.16(13)
C7 C6 C15 126.35(13)
N4 C7 C6 122.00(13)
N4 C7 C8 114.32(13)
C6 C7 C8 123.66(13)
C17 C8 C9 118.98(15)
C17 C8 C7 121.04(14)
C9 C8 C7 119.98(14)
C10 C9 C8 120.33(17)
C10 C9 H4 119.8
C8 C9 H4 119.8
C11 C10 C9 119.68(17)
C11 C10 H5 120.2
C9 C10 H5 120.2
C18 C11 C10 120.30(16)
C18 C11 H2 119.8
C10 C11 H2 119.8
N2 C12 N1 128.02(17)
N2 C12 H3 116.0
N1 C12 H3 116.0
C4 C13 C14 122.86(14)
C4 C13 H13 118.6
C14 C13 H13 118.6
C22 C14 C15 120.43(13)
C22 C14 C13 119.38(14)
C15 C14 C13 120.13(13)
C19 C15 C14 116.71(14)
C19 C15 C6 125.31(14)
C14 C15 C6 117.89(12)
N3 C16 N4 127.53(15)
N3 C16 H8 116.2
N4 C16 H8 116.2
C18 C17 C8 120.39(17)
C18 C17 H7 119.8
C8 C17 H7 119.8
C11 C18 C17 120.19(18)
C11 C18 H6 119.9
C17 C18 H6 119.9
C20 C19 C15 121.08(16)
C20 C19 H12 119.5
C15 C19 H12 119.5
C19 C20 C21 121.66(15)
C19 C20 H11 119.2
C21 C20 H11 119.2
C22 C21 C20 118.88(15)
C22 C21 H10 120.6
C20 C21 H10 120.6
C21 C22 C14 121.01(15)
C21 C22 H9 119.5
C14 C22 H9 119.5

loop_
_geom_bond_atom_site_label_1
_geom_bond_atom_site_label_2
_geom_bond_distance
N1 C12 1.328(2)
N1 C1 1.329(2)
N2 C12 1.326(2)
N2 C3 1.340(2)
N3 C16 1.309(2)
N3 C5 1.3550(19)
N4 C7 1.329(2)
N4 C16 1.343(2)
C1 C2 1.375(2)
C1 H1 0.9300
C2 C3 1.377(2)
C2 H14 0.9300
C3 C4 1.484(2)
C4 C13 1.350(2)
C4 C5 1.442(2)
C5 C6 1.417(2)
C6 C7 1.425(2)
C6 C15 1.457(2)
C7 C8 1.489(2)
C8 C17 1.383(2)
C8 C9 1.386(2)
C9 C10 1.383(2)
C9 H4 0.9300
C10 C11 1.376(3)
C10 H5 0.9300
C11 C18 1.368(3)
C11 H2 0.9300
C12 H3 0.9300
C13 C14 1.421(2)
C13 H13 0.9300
C14 C22 1.405(2)
C14 C15 1.415(2)
C15 C19 1.410(2)
C16 H8 0.9300
C17 C18 1.377(2)
C17 H7 0.9300
C18 H6 0.9300
C19 C20 1.370(2)
C19 H12 0.9300
C20 C21 1.385(3)
C20 H11 0.9300
C21 C22 1.363(2)
C21 H10 0.9300
C22 H9 0.9300
